data_4333434
loop_
_publ_author_name
'Sasmal, Pijus K.'
'Patra, Ashis K.'
'Nethaji, Munirathinam'
'Chakravarty, Akhil R.'

_publ_section_title
;
 DNA Cleavage by New Oxovanadium(IV) Complexes ofN-Salicylidene \a-Amino
 Acids and Phenanthroline Bases in the Photodynamic Therapy Window
;
_journal_issue 26
_journal_name_full 'Inorganic Chemistry'
_journal_page_first 11112
_journal_page_last 11121
_journal_paper_doi 10.1021/ic7011793
_journal_volume 46
_journal_year 2007
_chemical_absolute_configuration rm
_chemical_formula_moiety 'C24 H25 N3 O6 S V'
_chemical_formula_sum 'C24 H25 N3 O6 S V'
_chemical_formula_weight 534.47
_chemical_name_systematic
;
 ?
;
_space_group_IT_number 19
_symmetry_cell_setting orthorhombic
_symmetry_space_group_name_Hall 'P 2ac 2ab'
_symmetry_space_group_name_H-M 'P 21 21 21'
_atom_sites_solution_hydrogens geom
_atom_sites_solution_primary direct
_atom_sites_solution_secondary difmap
_audit_creation_method SHELXL-97
_cell_angle_alpha 90.00
_cell_angle_beta 90.00
_cell_angle_gamma 90.00
_cell_formula_units_Z 4
_cell_length_a 10.000(3)
_cell_length_b 15.541(4)
_cell_length_c 15.830(4)
_cell_measurement_temperature 293(2)
_cell_volume 2460.1(12)
_computing_cell_refinement 'Bruker Smart'
_computing_data_collection 'Bruker Smart'
_computing_data_reduction 'Bruker Saint'
_computing_molecular_graphics 'Ortep-3 for Windows (Farrugia, 1997)'
_computing_publication_material 'WinGX publication routines (Farrugia, 1999)'
_computing_structure_refinement 'SHELXL-97 (Sheldrick, 1997)'
_computing_structure_solution 'SHELXS-97 (Sheldrick, 1997)'
_diffrn_ambient_temperature 293(2)
_diffrn_detector_area_resol_mean 0.3
_diffrn_measured_fraction_theta_full 1.000
_diffrn_measured_fraction_theta_max 1.000
_diffrn_measurement_device_type 'Bruker Smart CCD Area Detector'
_diffrn_measurement_method 'omega scans'
_diffrn_radiation_monochromator graphite
_diffrn_radiation_source 'fine-focus sealed tube'
_diffrn_radiation_type MoK\a
_diffrn_radiation_wavelength 0.71073
_diffrn_reflns_av_R_equivalents 0.1227
_diffrn_reflns_av_sigmaI/netI 0.1214
_diffrn_reflns_limit_h_max 12
_diffrn_reflns_limit_h_min -12
_diffrn_reflns_limit_k_max 18
_diffrn_reflns_limit_k_min -18
_diffrn_reflns_limit_l_max 19
_diffrn_reflns_limit_l_min -19
_diffrn_reflns_number 18345
_diffrn_reflns_theta_full 25.50
_diffrn_reflns_theta_max 25.50
_diffrn_reflns_theta_min 1.84
_exptl_absorpt_coefficient_mu 0.533
_exptl_absorpt_correction_T_max 0.9486
_exptl_absorpt_correction_T_min 0.9243
_exptl_absorpt_correction_type empirical
_exptl_absorpt_process_details SADABS(Sheldrick,1997)
_exptl_crystal_colour red
_exptl_crystal_density_diffrn 1.443
_exptl_crystal_density_method 'not measured'
_exptl_crystal_description rectangular
_exptl_crystal_F_000 1108
_exptl_crystal_size_max 0.15
_exptl_crystal_size_mid 0.12
_exptl_crystal_size_min 0.10
_refine_diff_density_max 0.452
_refine_diff_density_min -0.241
_refine_diff_density_rms 0.056
_refine_ls_abs_structure_details 'Flack H D (1983), Acta Cryst. A39, 876-881'
_refine_ls_abs_structure_Flack 0.02(5)
_refine_ls_extinction_method none
_refine_ls_goodness_of_fit_ref 1.028
_refine_ls_hydrogen_treatment constr
_refine_ls_matrix_type full
_refine_ls_number_parameters 316
_refine_ls_number_reflns 4575
_refine_ls_number_restraints 0
_refine_ls_restrained_S_all 1.028
_refine_ls_R_factor_all 0.1503
_refine_ls_R_factor_gt 0.0780
_refine_ls_shift/su_max 0.001
_refine_ls_shift/su_mean 0.000
_refine_ls_structure_factor_coef Fsqd
_refine_ls_weighting_details 'calc w=1/[\s^2^(Fo^2^)+(0.0432P)^2^+0.0000P] where P=(Fo^2^+2Fc^2^)/3'
_refine_ls_weighting_scheme calc
_refine_ls_wR_factor_gt 0.1176
_refine_ls_wR_factor_ref 0.1375
_reflns_number_gt 2600
_reflns_number_total 4575
_reflns_threshold_expression >2sigma(I)
_cod_data_source_file ic7011793sup1.cif
_cod_data_source_block arc1
_cod_depositor_comments
;
The following automatic conversions were performed:

'_symmetry_cell_setting' value 'Orthorhombic' changed to
'orthorhombic' according to
/home/saulius/struct/CIF-dictionaries/cif_core.dic dictionary named
'cif_core.dic' version 2.4.2 from 2011-04-26.

Automatic conversion script
Id: cif_fix_values 1891 2012-01-12 08:04:46Z andrius 
;
_cod_original_cell_volume 2460.2(11)
_cod_original_sg_symbol_H-M P212121
_cod_database_code 4333434

loop_
_symmetry_equiv_pos_as_xyz
'x, y, z'
'-x+1/2, -y, z+1/2'
'x+1/2, -y+1/2, -z'
'-x, y+1/2, -z+1/2'

loop_
_atom_site_label
_atom_site_type_symbol
_atom_site_fract_x
_atom_site_fract_y
_atom_site_fract_z
_atom_site_U_iso_or_equiv
_atom_site_adp_type
_atom_site_occupancy
_atom_site_symmetry_multiplicity
_atom_site_calc_flag
_atom_site_refinement_flags
V1 V 0.88032(10) 0.05675(7) 0.06570(6) 0.0503(3) Uani 1 1 d .
C1 C 1.1563(6) -0.0309(4) 0.0701(4) 0.0624(18) Uani 1 1 d .
H1 H 1.1730 0.0115 0.1103 0.075 Uiso 1 1 calc R
C2 C 1.2574(7) -0.0865(5) 0.0504(5) 0.077(2) Uani 1 1 d .
H2 H 1.3404 -0.0814 0.0765 0.092 Uiso 1 1 calc R
C3 C 1.2354(8) -0.1496(6) -0.0078(6) 0.081(3) Uani 1 1 d .
H3 H 1.3026 -0.1885 -0.0217 0.098 Uiso 1 1 calc R
C4 C 1.1070(8) -0.1547(4) -0.0471(4) 0.0616(18) Uani 1 1 d .
C5 C 1.0738(8) -0.2193(5) -0.1081(5) 0.083(3) Uani 1 1 d .
H5 H 1.1377 -0.2593 -0.1248 0.100 Uiso 1 1 calc R
C6 C 0.9499(10) -0.2220(5) -0.1412(6) 0.093(3) Uani 1 1 d .
H6 H 0.9292 -0.2647 -0.1803 0.112 Uiso 1 1 calc R
C7 C 0.8503(8) -0.1616(4) -0.1180(5) 0.071(2) Uani 1 1 d .
C8 C 0.7174(9) -0.1647(6) -0.1506(5) 0.099(3) Uani 1 1 d .
H8 H 0.6911 -0.2063 -0.1893 0.118 Uiso 1 1 calc R
C9 C 0.6314(9) -0.1036(6) -0.1222(6) 0.100(3) Uani 1 1 d .
H9 H 0.5437 -0.1035 -0.1417 0.120 Uiso 1 1 calc R
C10 C 0.6710(7) -0.0426(5) -0.0656(5) 0.075(2) Uani 1 1 d .
H10 H 0.6087 -0.0019 -0.0480 0.090 Uiso 1 1 calc R
C12 C 1.0143(6) -0.0945(4) -0.0233(4) 0.0490(17) Uani 1 1 d .
C11 C 0.8808(7) -0.0976(4) -0.0594(4) 0.0528(15) Uani 1 1 d .
C13 C 0.6623(6) -0.0082(4) 0.1758(4) 0.0492(17) Uani 1 1 d .
C14 C 0.6186(7) -0.0702(4) 0.2352(4) 0.0601(17) Uani 1 1 d .
H14 H 0.6724 -0.1174 0.2476 0.072 Uiso 1 1 calc R
C15 C 0.4977(8) -0.0610(5) 0.2746(4) 0.070(2) Uani 1 1 d .
H15 H 0.4710 -0.1025 0.3134 0.084 Uiso 1 1 calc R
C16 C 0.4146(7) 0.0071(5) 0.2588(4) 0.071(2) Uani 1 1 d .
H16 H 0.3334 0.0122 0.2869 0.085 Uiso 1 1 calc R
C17 C 0.4527(6) 0.0667(5) 0.2015(4) 0.067(2) Uani 1 1 d .
H17 H 0.3963 0.1128 0.1901 0.081 Uiso 1 1 calc R
C18 C 0.5768(6) 0.0607(4) 0.1583(4) 0.0487(16) Uani 1 1 d .
C19 C 0.6061(7) 0.1243(4) 0.0985(4) 0.0544(17) Uani 1 1 d .
H19 H 0.5397 0.1649 0.0886 0.065 Uiso 1 1 calc R
C20 C 0.7232(6) 0.2028(4) -0.0073(4) 0.0540(18) Uani 1 1 d .
H20 H 0.6436 0.2001 -0.0433 0.065 Uiso 1 1 calc R
C21 C 0.8456(6) 0.1857(4) -0.0625(4) 0.0498(16) Uani 1 1 d .
C22 C 0.7306(6) 0.2919(4) 0.0307(5) 0.069(2) Uani 1 1 d .
H22A H 0.7448 0.3333 -0.0143 0.083 Uiso 1 1 calc R
H22B H 0.6456 0.3052 0.0572 0.083 Uiso 1 1 calc R
C23 C 0.8383(7) 0.3017(4) 0.0941(4) 0.072(2) Uani 1 1 d .
H23A H 0.9192 0.2741 0.0737 0.086 Uiso 1 1 calc R
H23B H 0.8121 0.2739 0.1464 0.086 Uiso 1 1 calc R
C24 C 0.9562(10) 0.4068(6) 0.2086(5) 0.134(4) Uani 1 1 d .
H24A H 0.9807 0.4634 0.2275 0.202 Uiso 1 1 calc R
H24B H 1.0354 0.3728 0.2008 0.202 Uiso 1 1 calc R
H24C H 0.8998 0.3801 0.2501 0.202 Uiso 1 1 calc R
N2 N 1.0354(5) -0.0338(3) 0.0353(3) 0.0498(14) Uani 1 1 d .
N3 N 0.7938(5) -0.0382(3) -0.0345(3) 0.0563(14) Uani 1 1 d .
N1 N 0.7140(5) 0.1327(3) 0.0560(3) 0.0496(13) Uani 1 1 d .
O1 O 0.9702(4) 0.1059(3) 0.1334(3) 0.0693(13) Uani 1 1 d .
O2 O 0.9219(4) 0.1240(3) -0.0385(3) 0.0562(12) Uani 1 1 d .
O3 O 0.7795(4) -0.0203(3) 0.1389(3) 0.0614(13) Uani 1 1 d .
O4 O 0.8649(4) 0.2308(3) -0.1245(3) 0.0649(13) Uani 1 1 d .
O5 O 0.6527(5) 0.2963(4) -0.2277(3) 0.1089(19) Uani 1 1 d .
O6 O 0.8978(6) -0.1976(4) 0.1257(3) 0.1138(18) Uani 1 1 d .
S1 S 0.8704(2) 0.41449(12) 0.11329(13) 0.0855(6) Uani 1 1 d .

loop_
_atom_site_aniso_label
_atom_site_aniso_U_11
_atom_site_aniso_U_22
_atom_site_aniso_U_33
_atom_site_aniso_U_23
_atom_site_aniso_U_13
_atom_site_aniso_U_12
V1 0.0369(5) 0.0545(7) 0.0594(6) -0.0021(6) -0.0020(6) 0.0042(6)
C1 0.045(4) 0.065(5) 0.077(5) 0.006(4) -0.002(4) 0.008(3)
C2 0.048(4) 0.080(6) 0.103(7) 0.003(5) -0.009(4) 0.024(4)
C3 0.056(5) 0.085(7) 0.103(7) 0.006(5) 0.009(5) 0.032(5)
C4 0.074(5) 0.043(4) 0.068(5) 0.001(4) 0.007(5) 0.005(4)
C5 0.082(6) 0.066(6) 0.101(7) -0.018(5) 0.025(5) 0.023(5)
C6 0.109(7) 0.077(6) 0.094(7) -0.033(5) -0.001(6) 0.005(6)
C7 0.080(6) 0.052(5) 0.082(5) -0.010(4) 0.001(5) 0.001(4)
C8 0.094(7) 0.090(7) 0.112(7) -0.034(6) -0.030(6) -0.013(6)
C9 0.082(6) 0.086(7) 0.132(7) -0.038(6) -0.037(6) 0.002(6)
C10 0.058(5) 0.074(6) 0.094(5) -0.016(5) -0.022(4) 0.003(4)
C12 0.052(5) 0.043(4) 0.052(4) -0.003(3) 0.010(3) 0.001(4)
C11 0.051(4) 0.050(4) 0.058(4) 0.003(4) 0.004(4) -0.004(4)
C13 0.050(5) 0.053(5) 0.045(4) 0.003(3) -0.005(3) -0.002(3)
C14 0.072(5) 0.056(5) 0.052(4) 0.000(3) -0.007(4) 0.010(5)
C15 0.077(6) 0.079(6) 0.054(4) 0.009(4) 0.010(4) -0.009(5)
C16 0.063(5) 0.080(6) 0.069(5) 0.013(4) 0.007(4) 0.001(5)
C17 0.040(4) 0.081(6) 0.081(5) 0.013(5) 0.002(4) 0.005(4)
C18 0.040(4) 0.050(4) 0.056(4) 0.011(4) -0.002(3) 0.002(3)
C19 0.041(4) 0.048(4) 0.074(5) 0.003(4) -0.008(4) 0.013(3)
C20 0.030(4) 0.064(5) 0.068(5) 0.011(4) 0.000(3) 0.004(3)
C21 0.038(4) 0.055(5) 0.057(4) -0.004(4) -0.002(4) -0.011(3)
C22 0.040(4) 0.069(6) 0.098(6) -0.007(5) 0.010(4) -0.001(4)
C23 0.066(5) 0.059(5) 0.090(6) -0.013(4) 0.008(4) 0.004(4)
C24 0.207(11) 0.111(8) 0.086(7) -0.013(6) 0.009(7) -0.025(7)
N2 0.038(3) 0.055(4) 0.057(3) 0.004(3) 0.004(3) 0.007(3)
N3 0.048(4) 0.056(4) 0.064(4) -0.003(3) -0.006(3) -0.001(3)
N1 0.033(3) 0.056(4) 0.060(4) 0.009(3) 0.002(3) 0.001(2)
O1 0.063(3) 0.067(3) 0.078(3) -0.016(3) -0.010(3) 0.004(2)
O2 0.043(3) 0.055(3) 0.071(3) -0.002(2) 0.003(2) 0.002(2)
O3 0.051(3) 0.065(3) 0.068(3) 0.014(2) 0.004(2) 0.008(2)
O4 0.066(3) 0.063(3) 0.066(3) 0.012(2) 0.013(3) -0.011(3)
O5 0.090(4) 0.133(5) 0.104(4) -0.042(4) 0.005(3) 0.012(4)
O6 0.117(5) 0.124(4) 0.101(4) 0.004(4) 0.006(4) -0.019(4)
S1 0.0794(14) 0.0772(15) 0.0998(15) -0.0088(11) 0.0072(13) -0.0049(12)

loop_
_atom_type_symbol
_atom_type_description
_atom_type_scat_dispersion_real
_atom_type_scat_dispersion_imag
_atom_type_scat_source
C C 0.0033 0.0016 'International Tables Vol C Tables 4.2.6.8 and 6.1.1.4'
H H 0.0000 0.0000 'International Tables Vol C Tables 4.2.6.8 and 6.1.1.4'
N N 0.0061 0.0033 'International Tables Vol C Tables 4.2.6.8 and 6.1.1.4'
O O 0.0106 0.0060 'International Tables Vol C Tables 4.2.6.8 and 6.1.1.4'
S S 0.1246 0.1234 'International Tables Vol C Tables 4.2.6.8 and 6.1.1.4'
V V 0.3005 0.5294 'International Tables Vol C Tables 4.2.6.8 and 6.1.1.4'

loop_
_geom_angle_atom_site_label_1
_geom_angle_atom_site_label_2
_geom_angle_atom_site_label_3
_geom_angle
O1 V1 O3 100.7(2)
O1 V1 O2 100.8(2)
O3 V1 O2 157.12(17)
O1 V1 N1 103.4(2)
O3 V1 N1 88.78(19)
O2 V1 N1 78.76(19)
O1 V1 N2 93.3(2)
O3 V1 N2 95.98(18)
O2 V1 N2 90.43(18)
N1 V1 N2 161.4(2)
O1 V1 N3 165.8(2)
O3 V1 N3 79.86(17)
O2 V1 N3 81.18(18)
N1 V1 N3 90.7(2)
N2 V1 N3 72.6(2)
N2 C1 C2 123.8(7)
N2 C1 H1 118.1
C2 C1 H1 118.1
C3 C2 C1 119.3(7)
C3 C2 H2 120.3
C1 C2 H2 120.3
C2 C3 C4 118.6(7)
C2 C3 H3 120.7
C4 C3 H3 120.7
C12 C4 C3 116.8(7)
C12 C4 C5 120.5(7)
C3 C4 C5 122.7(7)
C6 C5 C4 119.9(7)
C6 C5 H5 120.1
C4 C5 H5 120.1
C5 C6 C7 121.7(8)
C5 C6 H6 119.2
C7 C6 H6 119.2
C11 C7 C6 119.4(7)
C11 C7 C8 117.9(7)
C6 C7 C8 122.6(8)
C9 C8 C7 116.6(7)
C9 C8 H8 121.7
C7 C8 H8 121.7
C8 C9 C10 121.3(8)
C8 C9 H9 119.3
C10 C9 H9 119.3
N3 C10 C9 123.3(7)
N3 C10 H10 118.4
C9 C10 H10 118.4
N2 C12 C4 124.4(6)
N2 C12 C11 116.1(6)
C4 C12 C11 119.4(6)
N3 C11 C7 123.4(6)
N3 C11 C12 117.5(6)
C7 C11 C12 119.1(6)
O3 C13 C18 124.3(6)
O3 C13 C14 118.0(6)
C18 C13 C14 117.6(6)
C15 C14 C13 120.3(6)
C15 C14 H14 119.8
C13 C14 H14 119.8
C14 C15 C16 122.2(7)
C14 C15 H15 118.9
C16 C15 H15 118.9
C17 C16 C15 118.8(7)
C17 C16 H16 120.6
C15 C16 H16 120.6
C16 C17 C18 121.6(7)
C16 C17 H17 119.2
C18 C17 H17 119.2
C13 C18 C19 123.1(6)
C13 C18 C17 119.3(6)
C19 C18 C17 117.5(6)
N1 C19 C18 127.3(6)
N1 C19 H19 116.4
C18 C19 H19 116.4
N1 C20 C22 114.0(6)
N1 C20 C21 108.0(5)
C22 C20 C21 110.3(5)
N1 C20 H20 108.1
C22 C20 H20 108.1
C21 C20 H20 108.1
O4 C21 O2 125.0(6)
O4 C21 C20 119.1(6)
O2 C21 C20 115.9(6)
C23 C22 C20 113.5(6)
C23 C22 H22A 108.9
C20 C22 H22A 108.9
C23 C22 H22B 108.9
C20 C22 H22B 108.9
H22A C22 H22B 107.7
C22 C23 S1 110.0(5)
C22 C23 H23A 109.7
S1 C23 H23A 109.7
C22 C23 H23B 109.7
S1 C23 H23B 109.7
H23A C23 H23B 108.2
S1 C24 H24A 109.5
S1 C24 H24B 109.5
H24A C24 H24B 109.5
S1 C24 H24C 109.5
H24A C24 H24C 109.5
H24B C24 H24C 109.5
C1 N2 C12 117.0(6)
C1 N2 V1 122.7(5)
C12 N2 V1 120.2(4)
C10 N3 C11 117.5(6)
C10 N3 V1 129.0(5)
C11 N3 V1 113.5(4)
C19 N1 C20 119.0(5)
C19 N1 V1 125.9(4)
C20 N1 V1 115.1(4)
C21 O2 V1 120.8(4)
C13 O3 V1 129.3(4)
C24 S1 C23 99.6(4)

loop_
_geom_bond_atom_site_label_1
_geom_bond_atom_site_label_2
_geom_bond_distance
V1 O1 1.595(4)
V1 O3 1.948(4)
V1 O2 1.996(4)
V1 N1 2.046(5)
V1 N2 2.149(5)
V1 N3 2.333(5)
C1 N2 1.330(7)
C1 C2 1.367(8)
C1 H1 0.9300
C2 C3 1.363(10)
C2 H2 0.9300
C3 C4 1.429(9)
C3 H3 0.9300
C4 C12 1.369(8)
C4 C5 1.432(9)
C5 C6 1.346(9)
C5 H5 0.9300
C6 C7 1.418(10)
C6 H6 0.9300
C7 C11 1.393(8)
C7 C8 1.426(10)
C8 C9 1.356(10)
C8 H8 0.9300
C9 C10 1.364(9)
C9 H9 0.9300
C10 N3 1.325(7)
C10 H10 0.9300
C12 N2 1.339(7)
C12 C11 1.453(8)
C11 N3 1.329(7)
C13 O3 1.323(7)
C13 C18 1.397(8)
C13 C14 1.416(8)
C14 C15 1.367(9)
C14 H14 0.9300
C15 C16 1.369(9)
C15 H15 0.9300
C16 C17 1.350(9)
C16 H16 0.9300
C17 C18 1.420(8)
C17 H17 0.9300
C18 C19 1.400(7)
C19 N1 1.278(7)
C19 H19 0.9300
C20 N1 1.482(7)
C20 C22 1.512(8)
C20 C21 1.528(8)
C20 H20 0.9800
C21 O4 1.221(7)
C21 O2 1.283(7)
C22 C23 1.480(8)
C22 H22A 0.9700
C22 H22B 0.9700
C23 S1 1.808(7)
C23 H23A 0.9700
C23 H23B 0.9700
C24 S1 1.740(8)
C24 H24A 0.9600
C24 H24B 0.9600
C24 H24C 0.9600
